data_4333016
loop_
_publ_author_name
'\<St\<epni\<cka, Petr'
'C\'isa\<rov\'a, Ivana'

_publ_section_title
;
 Synthesis and Coordination Behavior of Planar-Chiral Ferrocene
 Alkenylphosphines
;
_journal_issue 21
_journal_name_full 'Inorganic Chemistry'
_journal_page_first 8785
_journal_page_last 8798
_journal_paper_doi 10.1021/ic061278g
_journal_volume 45
_journal_year 2006
_chemical_absolute_configuration rmad
_chemical_formula_moiety 'C35 H25 Fe O5 P W'
_chemical_formula_sum 'C35 H25 Fe O5 P W'
_chemical_formula_weight 796.22
_chemical_name_systematic
;
  ?
;
_space_group_IT_number 19
_symmetry_cell_setting orthorhombic
_symmetry_space_group_name_Hall 'P 2ac 2ab'
_symmetry_space_group_name_H-M 'P 21 21 21'
_atom_sites_solution_hydrogens constr
_atom_sites_solution_primary direct
_atom_sites_solution_secondary difmap
_audit_creation_method SHELXL-97
_cell_angle_alpha 90.00
_cell_angle_beta 90.00
_cell_angle_gamma 90.00
_cell_formula_units_Z 8
_cell_length_a 12.915(1)
_cell_length_b 13.742(2)
_cell_length_c 34.841(1)
_cell_measurement_reflns_used 44634
_cell_measurement_temperature 150(2)
_cell_measurement_theta_max 26.50
_cell_measurement_theta_min 2.46
_cell_volume 6183.5(10)
_computing_cell_refinement
;
CrysAlis RED, Oxford Diffraction Ltd.,
Version 1.171.29.5 (release 22-02-2006 CrysAlis171 .NET)
;
_computing_data_collection
;
CrysAlis CCD, Oxford Diffraction Ltd.,
Version 1.171.29.5 (release 22-02-2006 CrysAlis171 .NET)
;
_computing_data_reduction
;
CrysAlis RED, Oxford Diffraction Ltd.,
Version 1.171.29.5 (release 22-02-2006 CrysAlis171 .NET)
;
_computing_structure_refinement 'SHELXL-97 (Sheldrick, 1997)'
_computing_structure_solution 'SIR-97 (Altomare et al., 1994)'
_diffrn_ambient_temperature 150(2)
_diffrn_detector_area_resol_mean 16.6876
_diffrn_measured_fraction_theta_full 0.997
_diffrn_measured_fraction_theta_max 0.997
_diffrn_measurement_device_type 'Oxford KM4 CCD diffractometer'
_diffrn_measurement_method '\w and \p scans to fill the Ewald sphere'
_diffrn_radiation_monochromator graphite
_diffrn_radiation_source 'fine-focus sealed tube'
_diffrn_radiation_type MoK\a
_diffrn_radiation_wavelength 0.71073
_diffrn_reflns_av_R_equivalents 0.0413
_diffrn_reflns_av_sigmaI/netI 0.0484
_diffrn_reflns_limit_h_max 16
_diffrn_reflns_limit_h_min -16
_diffrn_reflns_limit_k_max 17
_diffrn_reflns_limit_k_min -17
_diffrn_reflns_limit_l_max 43
_diffrn_reflns_limit_l_min -43
_diffrn_reflns_number 83405
_diffrn_reflns_theta_full 26.55
_diffrn_reflns_theta_max 26.55
_diffrn_reflns_theta_min 2.46
_diffrn_standards_number 0
_exptl_absorpt_coefficient_mu 4.280
_exptl_absorpt_correction_T_max 0.555
_exptl_absorpt_correction_T_min 0.349
_exptl_absorpt_correction_type analytical
_exptl_absorpt_process_details
;
CrysAlis RED, Oxford Diffraction Ltd.,
Version 1.171.29.5 (release 22-02-2006 CrysAlis171 .NET)
Analytical numeric absorption correction using a multifaceted crystal
model based on expressions derived by R.C. Clark & J.S. Reid.
(Clark, R. C. & Reid, J. S. (1995). Acta Cryst. A51, 887-897)
;
_exptl_crystal_colour red
_exptl_crystal_density_diffrn 1.711
_exptl_crystal_density_method 'not measured'
_exptl_crystal_description fragment
_exptl_crystal_F_000 3120
_exptl_crystal_size_max 0.23
_exptl_crystal_size_mid 0.13
_exptl_crystal_size_min 0.06
_refine_diff_density_max 1.178
_refine_diff_density_min -0.640
_refine_diff_density_rms 0.100
_refine_ls_abs_structure_details 'Flack H D (1983), Acta Cryst. A39, 876-881'
_refine_ls_abs_structure_Flack -0.022(4)
_refine_ls_extinction_method none
_refine_ls_goodness_of_fit_ref 0.988
_refine_ls_hydrogen_treatment mixed
_refine_ls_matrix_type full
_refine_ls_number_parameters 707
_refine_ls_number_reflns 12848
_refine_ls_number_restraints 0
_refine_ls_restrained_S_all 0.988
_refine_ls_R_factor_all 0.0399
_refine_ls_R_factor_gt 0.0265
_refine_ls_shift/su_max 0.003
_refine_ls_shift/su_mean 0.000
_refine_ls_structure_factor_coef Fsqd
_refine_ls_weighting_details 'calc w=1/[\s^2^(Fo^2^)+(0.0249P)^2^+0.0000P] where P=(Fo^2^+2Fc^2^)/3'
_refine_ls_weighting_scheme calc
_refine_ls_wR_factor_gt 0.0462
_refine_ls_wR_factor_ref 0.0476
_reflns_number_gt 10627
_reflns_number_total 12848
_reflns_threshold_expression >2sigma(I)
_cod_data_source_file ic061278gsup1.cif
_cod_data_source_block ps161
_cod_original_cell_volume 6184(1)
_cod_original_sg_symbol_H-M P212121
_cod_database_code 4333016

loop_
_symmetry_equiv_pos_as_xyz
'x, y, z'
'-x+1/2, -y, z+1/2'
'x+1/2, -y+1/2, -z'
'-x, y+1/2, -z+1/2'

loop_
_atom_site_label
_atom_site_type_symbol
_atom_site_fract_x
_atom_site_fract_y
_atom_site_fract_z
_atom_site_U_iso_or_equiv
_atom_site_adp_type
_atom_site_occupancy
_atom_site_symmetry_multiplicity
_atom_site_calc_flag
_atom_site_refinement_flags
_atom_site_disorder_assembly
_atom_site_disorder_group
W1 W -0.941046(13) 0.237995(12) 0.304905(5) 0.02485(5) Uani 1 1 d . A .
Fe1 Fe -0.73624(5) 0.07778(4) 0.196565(19) 0.02532(14) Uani 1 1 d . . .
P1 P -0.77919(8) 0.26756(8) 0.26400(3) 0.0214(2) Uani 1 1 d . . .
C131 C -0.9510(3) 0.3828(4) 0.31784(13) 0.0326(11) Uani 1 1 d . . .
O131 O -0.9627(3) 0.4629(3) 0.32486(11) 0.0542(10) Uani 1 1 d . A .
C132 C -1.0297(3) 0.2632(3) 0.25750(13) 0.0311(11) Uani 1 1 d . . .
O132 O -1.0811(2) 0.2788(2) 0.23160(10) 0.0453(9) Uani 1 1 d . A .
C133 C -0.9377(3) 0.0932(3) 0.29288(12) 0.0286(10) Uani 1 1 d . . .
O133 O -0.9399(3) 0.0116(2) 0.28598(9) 0.0411(8) Uani 1 1 d . A .
C134 C -0.8585(4) 0.2091(3) 0.35399(13) 0.0291(10) Uani 1 1 d . . .
O134 O -0.8166(3) 0.1923(2) 0.38206(9) 0.0462(9) Uani 1 1 d . A .
C135 C -1.0685(4) 0.2196(3) 0.33640(13) 0.0344(11) Uani 1 1 d . . .
O135 O -1.1416(3) 0.2109(2) 0.35467(10) 0.0488(9) Uani 1 1 d . A .
C101 C -0.7093(3) 0.2213(3) 0.18454(11) 0.0259(10) Uani 1 1 d . A .
C102 C -0.7824(3) 0.2110(3) 0.21677(11) 0.0246(10) Uani 1 1 d . A .
C103 C -0.8686(3) 0.1561(3) 0.20233(11) 0.0234(9) Uani 1 1 d . A .
H103 H -0.9264 0.1377 0.2165 0.028 Uiso 1 1 calc R . .
C104 C -0.8514(4) 0.1344(3) 0.16309(12) 0.0295(11) Uani 1 1 d . A .
H104 H -0.8962 0.1002 0.1471 0.035 Uiso 1 1 calc R . .
C105 C -0.7550(3) 0.1733(3) 0.15238(11) 0.0244(10) Uani 1 1 d . A .
H105 H -0.7255 0.1686 0.1281 0.029 Uiso 1 1 calc R . .
C111 C -0.7643(3) 0.3972(3) 0.25306(12) 0.0223(10) Uani 1 1 d . A .
C112 C -0.7352(4) 0.4610(3) 0.28245(13) 0.0336(12) Uani 1 1 d . . .
H112 H -0.7214 0.4365 0.3068 0.040 Uiso 1 1 calc R A .
C113 C -0.7266(4) 0.5603(3) 0.27590(14) 0.0362(12) Uani 1 1 d . A .
H113 H -0.7077 0.6018 0.2958 0.043 Uiso 1 1 calc R . .
C114 C -0.7460(4) 0.5971(3) 0.23998(15) 0.0386(13) Uani 1 1 d . . .
H114 H -0.7413 0.6637 0.2355 0.046 Uiso 1 1 calc R A .
C115 C -0.7725(4) 0.5346(3) 0.21053(14) 0.0394(13) Uani 1 1 d . A .
H115 H -0.7841 0.5592 0.1860 0.047 Uiso 1 1 calc R . .
C116 C -0.7820(3) 0.4361(3) 0.21712(13) 0.0271(11) Uani 1 1 d . . .
H116 H -0.8007 0.3951 0.1970 0.033 Uiso 1 1 calc R A .
C117 C -0.6548(3) 0.2364(3) 0.28626(10) 0.0211(9) Uani 1 1 d . A .
C118 C -0.6483(3) 0.1544(3) 0.30904(11) 0.0265(10) Uani 1 1 d . . .
H118 H -0.7076 0.1176 0.3135 0.032 Uiso 1 1 calc R A .
C119 C -0.5554(4) 0.1258(3) 0.32540(13) 0.0354(11) Uani 1 1 d . A .
H119 H -0.5526 0.0702 0.3406 0.043 Uiso 1 1 calc R . .
C120 C -0.4680(4) 0.1795(4) 0.31912(13) 0.0411(13) Uani 1 1 d . . .
H120 H -0.4055 0.1606 0.3301 0.049 Uiso 1 1 calc R A .
C121 C -0.4724(3) 0.2619(4) 0.29641(13) 0.0388(12) Uani 1 1 d . A .
H121 H -0.4128 0.2981 0.2920 0.047 Uiso 1 1 calc R . .
C122 C -0.5646(3) 0.2903(3) 0.28036(11) 0.0262(10) Uani 1 1 d . . .
H122 H -0.5669 0.3461 0.2653 0.031 Uiso 1 1 calc R A .
C123 C -0.6068(3) 0.2667(3) 0.18379(12) 0.0308(11) Uani 1 1 d . . .
H123 H -0.5701 0.2709 0.2067 0.037 Uiso 1 1 calc R A .
C124 C -0.5631(4) 0.3022(3) 0.15221(12) 0.0284(10) Uani 1 1 d . A .
H124 H -0.6032 0.3005 0.1300 0.034 Uiso 1 1 calc R . .
C125 C -0.4594(3) 0.3435(3) 0.14829(11) 0.0238(10) Uani 1 1 d . . .
C126 C -0.3837(3) 0.3288(4) 0.17559(13) 0.0372(12) Uani 1 1 d . A .
H126 H -0.3982 0.2914 0.1972 0.045 Uiso 1 1 calc R . .
C127 C -0.2850(4) 0.3698(4) 0.17101(14) 0.0389(13) Uani 1 1 d . . .
H127 H -0.2342 0.3590 0.1894 0.047 Uiso 1 1 calc R A .
C128 C -0.2631(4) 0.4262(4) 0.13925(13) 0.0343(12) Uani 1 1 d . A .
H128 H -0.1984 0.4553 0.1367 0.041 Uiso 1 1 calc R . .
C129 C -0.3370(3) 0.4390(3) 0.11166(13) 0.0318(11) Uani 1 1 d . . .
H129 H -0.3218 0.4757 0.0900 0.038 Uiso 1 1 calc R A .
C130 C -0.4349(3) 0.3976(3) 0.11567(12) 0.0308(11) Uani 1 1 d . A .
H130 H -0.4842 0.4060 0.0965 0.037 Uiso 1 1 calc R . .
C11A C -0.6004(6) 0.0122(5) 0.2106(2) 0.0425(18) Uiso 0.679(5) 1 d P A 1
H11A H -0.5386 0.0452 0.2150 0.051 Uiso 0.679(5) 1 calc PR A 1
C12A C -0.6336(6) -0.0219(5) 0.17471(19) 0.0341(16) Uiso 0.679(5) 1 d P A 1
H12A H -0.5983 -0.0160 0.1516 0.041 Uiso 0.679(5) 1 calc PR A 1
C13A C -0.7307(5) -0.0670(5) 0.18040(18) 0.0252(15) Uiso 0.679(5) 1 d P A 1
H13A H -0.7712 -0.0965 0.1617 0.030 Uiso 0.679(5) 1 calc PR A 1
C14A C -0.7553(5) -0.0588(4) 0.22033(17) 0.0153(13) Uiso 0.679(5) 1 d P A 1
H14A H -0.8151 -0.0815 0.2323 0.018 Uiso 0.679(5) 1 calc PR A 1
C15A C -0.6723(5) -0.0099(3) 0.23827(13) 0.0260(14) Uiso 0.679(5) 1 d P A 1
H15A H -0.6671 0.0047 0.2643 0.031 Uiso 0.679(5) 1 calc PR A 1
C11B C -0.6012(5) 0.0083(3) 0.18994(13) 0.0425(18) Uiso 0.321(5) 1 d PR A 2
H11B H -0.5425 0.0320 0.1776 0.051 Uiso 0.321(5) 1 calc PR A 2
C12B C -0.6850(5) -0.0414(3) 0.17222(13) 0.0341(16) Uiso 0.321(5) 1 d PR A 2
H12B H -0.6908 -0.0559 0.1462 0.041 Uiso 0.321(5) 1 calc PR A 2
C13B C -0.7583(5) -0.0650(3) 0.20116(13) 0.0252(15) Uiso 0.321(5) 1 d PR A 2
H13B H -0.8206 -0.0977 0.1975 0.030 Uiso 0.321(5) 1 calc PR A 2
C14B C -0.7198(5) -0.0299(3) 0.23676(13) 0.0153(13) Uiso 0.321(5) 1 d PR A 2
H14B H -0.7524 -0.0356 0.2605 0.018 Uiso 0.321(5) 1 calc PR A 2
C15B C -0.6227(5) 0.0154(3) 0.22983(13) 0.0260(14) Uiso 0.321(5) 1 d PR A 2
H15B H -0.5806 0.0445 0.2482 0.031 Uiso 0.321(5) 1 calc PR A 2
W2 W -0.862059(13) 0.332150(12) 0.539637(5) 0.02235(5) Uani 1 1 d . B 2
Fe2 Fe -0.67579(5) 0.52084(5) 0.429522(18) 0.02721(16) Uani 1 1 d . B 2
P2 P -0.88212(8) 0.47967(7) 0.49601(3) 0.0188(2) Uani 1 1 d . B 2
C231 C -1.0192(4) 0.3259(3) 0.54701(12) 0.0306(11) Uiso 1 1 d . B 2
O231 O -1.1066(2) 0.3165(2) 0.55237(11) 0.0532(10) Uani 1 1 d . B 2
C232 C -0.8752(3) 0.2355(3) 0.49516(13) 0.0287(10) Uani 1 1 d . B 2
O232 O -0.8812(3) 0.1790(2) 0.47140(9) 0.0467(9) Uani 1 1 d . B 2
C233 C -0.7050(3) 0.3290(3) 0.53257(12) 0.0277(10) Uani 1 1 d . B 2
O233 O -0.6175(2) 0.3244(3) 0.52893(10) 0.0505(10) Uani 1 1 d . B 2
C234 C -0.8468(4) 0.4210(3) 0.58620(13) 0.0288(11) Uani 1 1 d . B 2
O234 O -0.8356(3) 0.4658(2) 0.61353(9) 0.0487(10) Uani 1 1 d . B 2
C235 C -0.8531(4) 0.2237(3) 0.57710(12) 0.0330(11) Uani 1 1 d . B 2
O235 O -0.8493(3) 0.1629(2) 0.60019(9) 0.0457(9) Uani 1 1 d . B 2
C201 C -0.8279(3) 0.5509(3) 0.41883(12) 0.0239(10) Uani 1 1 d . B 2
C202 C -0.8180(3) 0.4802(3) 0.44960(11) 0.0209(10) Uani 1 1 d . B 2
C203 C -0.7646(3) 0.3977(3) 0.43400(13) 0.0249(10) Uani 1 1 d . B 2
H203 H -0.7481 0.3411 0.4472 0.030 Uiso 1 1 calc R B 2
C204 C -0.7413(4) 0.4169(3) 0.39534(13) 0.0312(11) Uani 1 1 d . B 2
H204 H -0.7064 0.3753 0.3787 0.037 Uiso 1 1 calc R B 2
C205 C -0.7798(3) 0.5096(3) 0.38596(12) 0.0264(10) Uani 1 1 d . B 2
H205 H -0.7745 0.5393 0.3620 0.032 Uiso 1 1 calc R B 2
C211 C -1.0187(3) 0.4932(3) 0.48160(12) 0.0225(10) Uani 1 1 d . B 2
C212 C -1.0922(3) 0.5250(3) 0.50782(13) 0.0301(11) Uani 1 1 d . B 2
H212 H -1.0711 0.5496 0.5314 0.036 Uiso 1 1 calc R B 2
C213 C -1.1972(3) 0.5202(3) 0.49906(14) 0.0331(12) Uani 1 1 d . B 2
H213 H -1.2461 0.5403 0.5170 0.040 Uiso 1 1 calc R B 2
C214 C -1.2284(3) 0.4860(3) 0.46414(15) 0.0360(12) Uani 1 1 d . B 2
H214 H -1.2986 0.4834 0.4582 0.043 Uiso 1 1 calc R B 2
C215 C -1.1569(4) 0.4555(4) 0.43776(15) 0.0425(13) Uani 1 1 d . B 2
H215 H -1.1788 0.4326 0.4140 0.051 Uiso 1 1 calc R B 2
C216 C -1.0502(4) 0.4586(3) 0.44634(13) 0.0324(11) Uani 1 1 d . B 2
H216 H -1.0017 0.4376 0.4284 0.039 Uiso 1 1 calc R B 2
C217 C -0.8465(3) 0.5935(3) 0.51953(10) 0.0178(9) Uani 1 1 d . B 2
C218 C -0.7526(3) 0.5932(3) 0.54046(12) 0.0239(9) Uani 1 1 d . B 2
H218 H -0.7158 0.5354 0.5431 0.029 Uiso 1 1 calc R B 2
C219 C -0.7150(3) 0.6766(3) 0.55696(12) 0.0282(10) Uani 1 1 d . B 2
H219 H -0.6542 0.6743 0.5713 0.034 Uiso 1 1 calc R B 2
C220 C -0.7667(3) 0.7643(3) 0.55251(11) 0.0274(10) Uani 1 1 d . B 2
H220 H -0.7389 0.8215 0.5623 0.033 Uiso 1 1 calc R B 2
C221 C -0.8597(3) 0.7652(3) 0.53329(10) 0.0281(10) Uani 1 1 d . B 2
H221 H -0.8963 0.8233 0.5312 0.034 Uiso 1 1 calc R B 2
C222 C -0.8999(3) 0.6811(3) 0.51702(11) 0.0227(10) Uani 1 1 d . B 2
H222 H -0.9632 0.6834 0.5043 0.027 Uiso 1 1 calc R B 2
C223 C -0.8723(3) 0.6484(3) 0.42140(12) 0.0260(10) Uani 1 1 d . B 2
H223 H -0.8772 0.6750 0.4459 0.031 Uiso 1 1 calc R B 2
C224 C -0.9063(3) 0.7031(3) 0.39282(12) 0.0230(11) Uani 1 1 d . B 2
H224 H -0.9064 0.6759 0.3684 0.028 Uiso 1 1 calc R B 2
C225 C -0.9440(3) 0.8039(3) 0.39670(11) 0.0240(10) Uani 1 1 d . B 2
C226 C -0.9210(3) 0.8596(3) 0.42898(12) 0.0276(11) Uani 1 1 d . B 2
H226 H -0.8818 0.8326 0.4487 0.033 Uiso 1 1 calc R B 2
C227 C -0.9557(3) 0.9545(3) 0.43206(12) 0.0290(11) Uani 1 1 d . B 2
H227 H -0.9395 0.9906 0.4538 0.035 Uiso 1 1 calc R B 2
C228 C -1.0146(3) 0.9970(3) 0.40300(13) 0.0318(11) Uani 1 1 d . B 2
H228 H -1.0382 1.0607 0.4052 0.038 Uiso 1 1 calc R B 2
C229 C -1.0370(3) 0.9417(3) 0.37080(13) 0.0295(11) Uani 1 1 d . B 2
H229 H -1.0760 0.9689 0.3511 0.035 Uiso 1 1 calc R B 2
C230 C -1.00258(16) 0.84644(18) 0.36736(7) 0.0252(10) Uani 1 1 d . B 2
H230 H -1.0184 0.8107 0.3455 0.030 Uiso 1 1 calc R B 2
C21A C -0.60911(16) 0.64043(18) 0.45462(7) 0.0285(16) Uiso 0.533(4) 1 d PR C 1
H21A H -0.6444 0.6927 0.4654 0.034 Uiso 0.533(4) 1 calc PR C 1
C22A C -0.57882(16) 0.63149(18) 0.41558(7) 0.0312(16) Uiso 0.533(4) 1 d PR C 1
H22A H -0.5908 0.6769 0.3963 0.037 Uiso 0.533(4) 1 calc PR C 1
C23A C -0.52702(16) 0.54092(18) 0.41117(7) 0.0467(19) Uiso 0.533(4) 1 d PR C 1
H23A H -0.4991 0.5167 0.3885 0.056 Uiso 0.533(4) 1 calc PR C 1
C24A C -0.52531(16) 0.49389(18) 0.44748(7) 0.0477(19) Uiso 0.533(4) 1 d PR C 1
H24A H -0.4961 0.4335 0.4527 0.057 Uiso 0.533(4) 1 calc PR C 1
C25A C -0.57604(16) 0.55539(18) 0.47433(7) 0.0277(16) Uiso 0.533(4) 1 d PR C 1
H25A H -0.5859 0.5423 0.5003 0.033 Uiso 0.533(4) 1 calc PR C 1
C21B C -0.59896(16) 0.65406(18) 0.43128(7) 0.0285(16) Uiso 0.467(4) 1 d PR B 2
H21B H -0.6280 0.7150 0.4269 0.034 Uiso 0.467(4) 1 calc PR C 2
C22B C -0.55386(16) 0.59253(18) 0.40309(7) 0.0312(16) Uiso 0.467(4) 1 d PR B 2
H22B H -0.5482 0.6061 0.3770 0.037 Uiso 0.467(4) 1 calc PR C 2
C23B C -0.51893(16) 0.50655(18) 0.42169(7) 0.0467(19) Uiso 0.467(4) 1 d PR B 2
H23B H -0.4864 0.4540 0.4100 0.056 Uiso 0.467(4) 1 calc PR C 2
C24B C -0.54245(16) 0.51494(18) 0.46139(7) 0.0477(19) Uiso 0.467(4) 1 d PR B 2
H24B H -0.5280 0.4689 0.4802 0.057 Uiso 0.467(4) 1 calc PR C 2
C25B C -0.59191(16) 0.60611(18) 0.46731(7) 0.0277(16) Uiso 0.467(4) 1 d PR B 2
H25B H -0.6155 0.6302 0.4907 0.033 Uiso 0.467(4) 1 calc PR C 2

loop_
_atom_site_aniso_label
_atom_site_aniso_U_11
_atom_site_aniso_U_22
_atom_site_aniso_U_33
_atom_site_aniso_U_23
_atom_site_aniso_U_13
_atom_site_aniso_U_12
W1 0.02345(9) 0.02289(10) 0.02821(10) -0.00010(9) 0.00369(9) -0.00117(8)
Fe1 0.0297(4) 0.0235(3) 0.0227(3) -0.0013(3) 0.0033(3) -0.0007(3)
P1 0.0229(6) 0.0191(6) 0.0223(6) 0.0006(5) 0.0008(4) -0.0012(5)
C131 0.023(3) 0.035(3) 0.040(3) -0.011(2) -0.001(2) -0.002(2)
O131 0.042(2) 0.033(2) 0.088(3) -0.018(2) -0.005(2) 0.0091(17)
C132 0.029(3) 0.024(3) 0.040(3) 0.005(2) 0.002(2) 0.000(2)
O132 0.042(2) 0.050(2) 0.044(2) 0.0076(18) -0.0094(17) 0.0066(17)
C133 0.024(2) 0.030(3) 0.033(3) 0.006(2) 0.002(2) -0.003(2)
O133 0.050(2) 0.0234(19) 0.050(2) -0.0018(16) 0.0160(18) -0.0012(17)
C134 0.039(3) 0.015(2) 0.034(3) -0.001(2) 0.010(3) -0.009(2)
O134 0.066(3) 0.043(2) 0.030(2) 0.0016(17) -0.0074(18) -0.0038(18)
C135 0.037(3) 0.026(3) 0.040(3) -0.004(2) 0.005(2) -0.001(2)
O135 0.033(2) 0.055(2) 0.058(2) -0.0037(18) 0.0192(19) -0.0045(18)
C101 0.026(2) 0.029(3) 0.023(2) 0.006(2) 0.0020(18) 0.000(2)
C102 0.032(3) 0.021(2) 0.021(2) 0.0025(19) -0.0020(19) -0.0014(19)
C103 0.025(2) 0.020(2) 0.026(2) 0.0025(19) 0.002(2) -0.004(2)
C104 0.036(3) 0.023(2) 0.030(3) 0.001(2) -0.014(2) -0.006(2)
C105 0.041(3) 0.023(2) 0.009(2) 0.003(2) -0.0030(19) -0.005(2)
C111 0.018(2) 0.022(2) 0.026(3) 0.000(2) 0.0047(19) 0.0013(18)
C112 0.042(3) 0.027(3) 0.032(3) -0.002(2) 0.006(2) -0.004(2)
C113 0.045(3) 0.033(3) 0.031(3) -0.006(2) 0.010(2) -0.009(2)
C114 0.037(3) 0.023(3) 0.056(4) 0.004(3) 0.011(3) 0.001(2)
C115 0.050(3) 0.030(3) 0.039(3) 0.012(2) -0.005(2) -0.005(2)
C116 0.030(3) 0.021(3) 0.030(3) 0.001(2) -0.001(2) -0.005(2)
C117 0.023(2) 0.019(2) 0.021(2) -0.0037(19) 0.0034(17) -0.0028(19)
C118 0.030(2) 0.023(2) 0.027(2) 0.001(2) 0.001(2) 0.002(2)
C119 0.045(3) 0.033(3) 0.029(3) 0.011(2) -0.001(2) 0.007(3)
C120 0.029(3) 0.046(3) 0.047(3) 0.007(3) -0.013(2) 0.007(2)
C121 0.031(3) 0.040(3) 0.046(3) 0.006(3) -0.003(2) -0.005(2)
C122 0.029(3) 0.022(2) 0.028(2) 0.0024(18) -0.002(2) 0.001(2)
C123 0.042(3) 0.030(3) 0.021(2) -0.005(2) 0.0004(19) -0.003(2)
C124 0.038(3) 0.026(2) 0.021(2) 0.0038(19) 0.004(2) 0.006(2)
C125 0.024(2) 0.024(2) 0.024(2) -0.007(2) 0.0028(19) 0.004(2)
C126 0.040(3) 0.043(3) 0.029(3) 0.000(2) 0.005(2) -0.001(3)
C127 0.028(3) 0.053(3) 0.036(3) -0.004(3) -0.006(2) 0.009(2)
C128 0.024(3) 0.042(3) 0.037(3) -0.009(3) 0.010(2) 0.003(2)
C129 0.031(3) 0.035(3) 0.030(3) 0.002(2) 0.011(2) -0.007(2)
C130 0.024(3) 0.049(3) 0.019(2) 0.003(2) 0.002(2) 0.000(2)
W2 0.02162(9) 0.01852(9) 0.02691(9) 0.00311(8) 0.00065(8) 0.00088(8)
Fe2 0.0209(4) 0.0304(4) 0.0303(4) -0.0007(3) 0.0043(3) -0.0025(3)
P2 0.0162(6) 0.0185(6) 0.0219(6) -0.0002(5) -0.0001(5) 0.0002(4)
O231 0.024(2) 0.042(2) 0.094(3) 0.016(2) 0.0151(17) -0.0059(15)
C232 0.027(3) 0.021(2) 0.038(3) 0.003(2) 0.000(2) -0.003(2)
O232 0.047(2) 0.041(2) 0.052(2) -0.0185(19) 0.0041(17) -0.0149(18)
C233 0.026(3) 0.023(2) 0.034(3) 0.000(2) -0.006(2) -0.002(2)
O233 0.0175(19) 0.062(2) 0.072(3) -0.003(2) 0.0027(16) 0.0059(17)
C234 0.034(3) 0.021(2) 0.031(3) 0.008(2) 0.008(2) 0.004(2)
O234 0.075(3) 0.042(2) 0.029(2) -0.0065(18) 0.0062(19) -0.0028(19)
C235 0.031(3) 0.032(3) 0.036(3) -0.002(2) -0.003(2) 0.007(2)
O235 0.063(2) 0.0320(19) 0.042(2) 0.0144(17) 0.0086(18) 0.015(2)
C201 0.026(3) 0.025(3) 0.021(2) -0.001(2) 0.0016(19) -0.0041(19)
C202 0.021(2) 0.018(2) 0.024(2) -0.0027(19) -0.0049(18) -0.0005(18)
C203 0.026(3) 0.011(2) 0.037(3) -0.001(2) 0.003(2) 0.0051(18)
C204 0.038(3) 0.018(2) 0.037(3) -0.010(2) 0.006(2) 0.005(2)
C205 0.032(3) 0.026(3) 0.021(2) -0.003(2) 0.005(2) -0.005(2)
C211 0.023(2) 0.015(2) 0.029(3) 0.007(2) 0.001(2) -0.0024(18)
C212 0.023(3) 0.032(3) 0.035(3) 0.002(2) -0.001(2) 0.002(2)
C213 0.021(3) 0.034(3) 0.045(3) 0.003(3) 0.008(2) 0.005(2)
C214 0.020(3) 0.035(3) 0.053(3) 0.010(3) -0.006(3) -0.005(2)
C215 0.037(3) 0.048(3) 0.042(3) -0.002(3) -0.010(3) -0.010(3)
C216 0.024(3) 0.037(3) 0.037(3) 0.002(2) 0.000(2) -0.008(2)
C217 0.017(2) 0.020(2) 0.016(2) 0.0024(18) 0.0049(18) 0.0023(18)
C218 0.024(2) 0.020(2) 0.028(2) 0.000(2) -0.002(2) -0.0023(18)
C219 0.023(2) 0.035(3) 0.027(2) 0.003(2) -0.0082(19) -0.007(2)
C220 0.036(3) 0.022(2) 0.024(2) -0.002(2) 0.0033(19) -0.005(2)
C221 0.035(2) 0.023(2) 0.026(2) 0.002(2) 0.009(2) 0.002(2)
C222 0.022(2) 0.024(3) 0.022(2) 0.002(2) 0.0014(17) 0.0050(18)
C223 0.030(3) 0.028(3) 0.020(2) 0.0003(19) 0.004(2) 0.001(2)
C224 0.027(3) 0.020(2) 0.022(2) -0.0056(19) -0.0009(19) -0.0009(18)
C225 0.020(2) 0.029(2) 0.023(2) 0.0017(19) 0.005(2) -0.0029(19)
C226 0.039(3) 0.021(2) 0.023(2) 0.0007(19) -0.004(2) 0.005(2)
C227 0.029(3) 0.031(3) 0.027(3) 0.000(2) 0.003(2) -0.006(2)
C228 0.029(3) 0.024(3) 0.042(3) 0.010(2) 0.007(2) 0.007(2)
C229 0.027(3) 0.027(3) 0.035(3) 0.007(2) -0.005(2) 0.001(2)
C230 0.029(3) 0.025(3) 0.021(2) 0.001(2) -0.0009(19) -0.005(2)

loop_
_atom_type_symbol
_atom_type_description
_atom_type_scat_dispersion_real
_atom_type_scat_dispersion_imag
_atom_type_scat_source
C C 0.0033 0.0016 'International Tables Vol C Tables 4.2.6.8 and 6.1.1.4'
H H 0.0000 0.0000 'International Tables Vol C Tables 4.2.6.8 and 6.1.1.4'
O O 0.0106 0.0060 'International Tables Vol C Tables 4.2.6.8 and 6.1.1.4'
P P 0.1023 0.0942 'International Tables Vol C Tables 4.2.6.8 and 6.1.1.4'
Fe Fe 0.3463 0.8444 'International Tables Vol C Tables 4.2.6.8 and 6.1.1.4'
W W -0.8490 6.8722 'International Tables Vol C Tables 4.2.6.8 and 6.1.1.4'

loop_
_geom_angle_atom_site_label_1
_geom_angle_atom_site_label_2
_geom_angle_atom_site_label_3
_geom_angle
C135 W1 C133 90.40(18)
C135 W1 C132 90.23(18)
C133 W1 C132 90.62(17)
C135 W1 C131 87.13(18)
C133 W1 C131 177.45(18)
C132 W1 C131 88.75(18)
C135 W1 C134 86.89(19)
C133 W1 C134 88.36(16)
C132 W1 C134 176.94(18)
C131 W1 C134 92.14(17)
C135 W1 P1 178.05(13)
C133 W1 P1 91.34(13)
C132 W1 P1 88.88(12)
C131 W1 P1 91.12(13)
C134 W1 P1 94.03(13)
C12B Fe1 C13B 42.17(9)
C12B Fe1 C11B 42.02(9)
C13B Fe1 C11B 70.34(13)
C12B Fe1 C103 140.4(2)
C13B Fe1 C103 113.2(2)
C11B Fe1 C103 176.4(2)
C12B Fe1 C11A 56.1(3)
C13B Fe1 C11A 70.6(3)
C11B Fe1 C11A 20.6(2)
C103 Fe1 C11A 159.8(2)
C12B Fe1 C105 104.57(18)
C13B Fe1 C105 132.79(17)
C11B Fe1 C105 108.88(19)
C103 Fe1 C105 68.49(16)
C11A Fe1 C105 124.7(2)
C12B Fe1 C104 108.47(19)
C13B Fe1 C104 108.48(19)
C11B Fe1 C104 138.56(18)
C103 Fe1 C104 40.72(16)
C11A Fe1 C104 159.1(2)
C105 Fe1 C104 40.30(17)
C12B Fe1 C101 131.3(2)
C13B Fe1 C101 172.60(18)
C11B Fe1 C101 106.7(2)
C103 Fe1 C101 69.68(16)
C11A Fe1 C101 109.2(2)
C105 Fe1 C101 40.93(15)
C104 Fe1 C101 68.92(16)
C12B Fe1 C14B 69.95(13)
C13B Fe1 C14B 41.17(9)
C11B Fe1 C14B 69.14(13)
C103 Fe1 C14B 113.73(19)
C11A Fe1 C14B 55.0(3)
C105 Fe1 C14B 173.85(17)
C104 Fe1 C14B 137.8(2)
C101 Fe1 C14B 144.95(19)
C12B Fe1 C102 173.3(2)
C13B Fe1 C102 144.25(19)
C11B Fe1 C102 136.0(2)
C103 Fe1 C102 41.22(15)
C11A Fe1 C102 124.4(2)
C105 Fe1 C102 69.49(17)
C104 Fe1 C102 69.19(16)
C101 Fe1 C102 42.18(16)
C14B Fe1 C102 116.13(16)
C12B Fe1 C12A 20.5(2)
C13B Fe1 C12A 57.6(2)
C11B Fe1 C12A 22.5(2)
C103 Fe1 C12A 159.1(2)
C11A Fe1 C12A 40.1(3)
C105 Fe1 C12A 103.1(2)
C104 Fe1 C12A 120.8(2)
C101 Fe1 C12A 117.2(2)
C14B Fe1 C12A 72.8(2)
C102 Fe1 C12A 155.6(2)
C12B Fe1 C15B 69.78(13)
C13B Fe1 C15B 69.24(13)
C11B Fe1 C15B 40.95(9)
C103 Fe1 C15B 139.98(17)
C11A Fe1 C15B 20.6(2)
C105 Fe1 C15B 141.2(2)
C104 Fe1 C15B 177.71(19)
C101 Fe1 C15B 113.3(2)
C14B Fe1 C15B 40.50(8)
C102 Fe1 C15B 112.72(17)
C12A Fe1 C15B 58.0(2)
C102 P1 C111 103.28(19)
C102 P1 C117 107.59(18)
C111 P1 C117 102.88(19)
C102 P1 W1 114.62(14)
C111 P1 W1 110.83(13)
C117 P1 W1 116.25(13)
O131 C131 W1 175.9(4)
O132 C132 W1 178.0(4)
O133 C133 W1 177.4(4)
O134 C134 W1 177.0(4)
O135 C135 W1 178.7(4)
C105 C101 C123 123.8(4)
C105 C101 C102 106.8(4)
C123 C101 C102 129.3(4)
C105 C101 Fe1 69.2(2)
C123 C101 Fe1 124.6(3)
C102 C101 Fe1 69.0(2)
C103 C102 C101 106.3(3)
C103 C102 P1 124.0(3)
C101 C102 P1 129.3(3)
C103 C102 Fe1 68.6(2)
C101 C102 Fe1 68.8(2)
P1 C102 Fe1 133.3(2)
C104 C103 C102 109.1(4)
C104 C103 Fe1 70.2(2)
C102 C103 Fe1 70.1(2)
C104 C103 H103 125.5
C102 C103 H103 125.5
Fe1 C103 H103 125.8
C105 C104 C103 108.4(4)
C105 C104 Fe1 69.6(2)
C103 C104 Fe1 69.1(2)
C105 C104 H104 125.8
C103 C104 H104 125.8
Fe1 C104 H104 127.0
C104 C105 C101 109.5(4)
C104 C105 Fe1 70.1(2)
C101 C105 Fe1 69.8(2)
C104 C105 H105 125.3
C101 C105 H105 125.3
Fe1 C105 H105 126.4
C116 C111 C112 117.8(4)
C116 C111 P1 123.2(3)
C112 C111 P1 119.0(3)
C113 C112 C111 121.1(4)
C113 C112 H112 119.4
C111 C112 H112 119.4
C114 C113 C112 119.8(5)
C114 C113 H113 120.1
C112 C113 H113 120.1
C113 C114 C115 119.5(4)
C113 C114 H114 120.2
C115 C114 H114 120.2
C116 C115 C114 120.6(5)
C116 C115 H115 119.7
C114 C115 H115 119.7
C115 C116 C111 121.1(4)
C115 C116 H116 119.5
C111 C116 H116 119.5
C118 C117 C122 117.9(4)
C118 C117 P1 119.1(3)
C122 C117 P1 123.0(3)
C117 C118 C119 121.4(4)
C117 C118 H118 119.3
C119 C118 H118 119.3
C120 C119 C118 119.8(4)
C120 C119 H119 120.1
C118 C119 H119 120.1
C119 C120 C121 120.0(4)
C119 C120 H120 120.0
C121 C120 H120 120.0
C122 C121 C120 120.2(4)
C122 C121 H121 119.9
C120 C121 H121 119.9
C121 C122 C117 120.9(4)
C121 C122 H122 119.6
C117 C122 H122 119.6
C124 C123 C101 123.7(4)
C124 C123 H123 118.2
C101 C123 H123 118.2
C123 C124 C125 127.5(4)
C123 C124 H124 116.3
C125 C124 H124 116.3
C126 C125 C130 118.7(4)
C126 C125 C124 121.9(4)
C130 C125 C124 119.4(4)
C125 C126 C127 120.4(4)
C125 C126 H126 119.8
C127 C126 H126 119.8
C128 C127 C126 120.2(4)
C128 C127 H127 119.9
C126 C127 H127 119.9
C129 C128 C127 119.5(4)
C129 C128 H128 120.2
C127 C128 H128 120.2
C128 C129 C130 120.7(4)
C128 C129 H129 119.6
C130 C129 H129 119.6
C129 C130 C125 120.3(4)
C129 C130 H130 119.8
C125 C130 H130 119.8
C15A C11A C12A 110.2(7)
C15A C11A Fe1 71.5(4)
C12A C11A Fe1 70.7(4)
C15A C11A H11A 124.9
C12A C11A H11A 124.9
Fe1 C11A H11A 124.4
C11A C12A C13A 107.0(6)
C11A C12A Fe1 69.1(4)
C13A C12A Fe1 70.5(4)
C11A C12A H12A 126.5
C13A C12A H12A 126.5
Fe1 C12A H12A 125.4
C12A C13A C14A 107.4(6)
C12A C13A Fe1 69.4(4)
C14A C13A Fe1 69.6(4)
C12A C13A H13A 126.3
C14A C13A H13A 126.3
Fe1 C13A H13A 126.3
C15A C14A C13A 107.4(6)
C15A C14A Fe1 69.8(3)
C13A C14A Fe1 69.8(4)
C15A C14A H14A 126.3
C13A C14A H14A 126.3
Fe1 C14A H14A 125.6
C11A C15A C14A 108.0(4)
C11A C15A Fe1 69.3(4)
C14A C15A Fe1 70.2(3)
C11A C15A H15A 126.0
C14A C15A H15A 126.0
Fe1 C15A H15A 126.1
C15B C11B C12B 108.0
C15B C11B Fe1 71.58(13)
C12B C11B Fe1 67.38(15)
C15B C11B H11B 126.0
C12B C11B H11B 126.0
Fe1 C11B H11B 126.6
C13B C12B C11B 108.0
C13B C12B Fe1 70.03(17)
C11B C12B Fe1 70.60(18)
C13B C12B H12B 126.0
C11B C12B H12B 126.0
Fe1 C12B H12B 125.0
C14B C13B C12B 108.0
C14B C13B Fe1 71.66(13)
C12B C13B Fe1 67.80(15)
C14B C13B H13B 126.0
C12B C13B H13B 126.0
Fe1 C13B H13B 126.1
C13B C14B C15B 108.0
C13B C14B Fe1 67.17(14)
C15B C14B Fe1 70.05(18)
C13B C14B H14B 126.0
C15B C14B H14B 126.0
Fe1 C14B H14B 128.3
C11B C15B C14B 108.0
C11B C15B Fe1 67.47(13)
C14B C15B Fe1 69.44(17)
C11B C15B H15B 126.0
C14B C15B H15B 126.0
Fe1 C15B H15B 128.6
C235 W2 C234 85.43(17)
C235 W2 C233 90.30(18)
C234 W2 C233 90.73(18)
C235 W2 C231 86.78(19)
C234 W2 C231 91.21(18)
C233 W2 C231 176.35(18)
C235 W2 C232 90.90(17)
C234 W2 C232 176.28(17)
C233 W2 C232 88.69(17)
C231 W2 C232 89.18(17)
C235 W2 P2 174.99(13)
C234 W2 P2 90.47(12)
C233 W2 P2 92.65(13)
C231 W2 P2 90.42(13)
C232 W2 P2 93.22(12)
C205 Fe2 C201 40.82(16)
C205 Fe2 C204 40.36(17)
C201 Fe2 C204 68.66(17)
C205 Fe2 C202 68.96(16)
C201 Fe2 C202 41.65(15)
C204 Fe2 C202 68.66(17)
C205 Fe2 C203 67.95(17)
C201 Fe2 C203 69.04(17)
C204 Fe2 C203 40.15(17)
C202 Fe2 C203 41.00(15)
C205 Fe2 C24B 162.98(14)
C201 Fe2 C24B 156.19(14)
C204 Fe2 C24B 129.49(15)
C202 Fe2 C24B 123.97(13)
C203 Fe2 C24B 113.34(14)
C205 Fe2 C23B 123.05(14)
C201 Fe2 C23B 160.79(14)
C204 Fe2 C23B 105.33(15)
C202 Fe2 C23B 154.97(13)
C203 Fe2 C23B 118.89(14)
C24B Fe2 C23B 40.5
C205 Fe2 C25B 149.79(14)
C201 Fe2 C25B 120.37(14)
C204 Fe2 C25B 169.67(15)
C202 Fe2 C25B 114.06(13)
C203 Fe2 C25B 135.40(15)
C24B Fe2 C25B 40.4
C23B Fe2 C25B 67.79(6)
C205 Fe2 C22B 101.89(14)
C201 Fe2 C22B 123.62(14)
C204 Fe2 C22B 112.82(15)
C202 Fe2 C22B 164.74(13)
C203 Fe2 C22B 148.31(14)
C24B Fe2 C22B 67.75(6)
C23B Fe2 C22B 40.3
C25B Fe2 C22B 67.41(6)
C205 Fe2 C21B 113.78(14)
C201 Fe2 C21B 106.63(14)
C204 Fe2 C21B 145.97(15)
C202 Fe2 C21B 131.18(13)
C203 Fe2 C21B 171.71(14)
C24B Fe2 C21B 67.59(6)
C23B Fe2 C21B 67.54(6)
C25B Fe2 C21B 40.0
C22B Fe2 C21B 40.0
C202 P2 C217 106.34(18)
C202 P2 C211 101.13(19)
C217 P2 C211 106.08(19)
C202 P2 W2 119.20(14)
C217 P2 W2 112.88(12)
C211 P2 W2 109.90(13)
O231 C231 W2 175.4(4)
O232 C232 W2 177.3(4)
O233 C233 W2 178.0(4)
O234 C234 W2 175.7(4)
O235 C235 W2 177.1(4)
C205 C201 C202 106.9(4)
C205 C201 C223 126.0(4)
C202 C201 C223 127.1(4)
C205 C201 Fe2 69.3(2)
C202 C201 Fe2 69.3(2)
C223 C201 Fe2 123.5(3)
C203 C202 C201 106.9(3)
C203 C202 P2 123.6(3)
C201 C202 P2 128.3(3)
C203 C202 Fe2 69.7(2)
C201 C202 Fe2 69.1(2)
P2 C202 Fe2 135.7(2)
C204 C203 C202 108.6(4)
C204 C203 Fe2 69.7(2)
C202 C203 Fe2 69.3(2)
C204 C203 H203 125.7
C202 C203 H203 125.7
Fe2 C203 H203 126.9
C203 C204 C205 108.5(4)
C203 C204 Fe2 70.2(2)
C205 C204 Fe2 69.4(2)
C203 C204 H204 125.7
C205 C204 H204 125.7
Fe2 C204 H204 126.2
C204 C205 C201 109.2(4)
C204 C205 Fe2 70.2(3)
C201 C205 Fe2 69.9(2)
C204 C205 H205 125.4
C201 C205 H205 125.4
Fe2 C205 H205 126.0
C216 C211 C212 119.5(4)
C216 C211 P2 119.4(3)
C212 C211 P2 120.5(3)
C211 C212 C213 120.5(4)
C211 C212 H212 119.8
C213 C212 H212 119.8
C214 C213 C212 120.0(4)
C214 C213 H213 120.0
C212 C213 H213 120.0
C213 C214 C215 120.3(4)
C213 C214 H214 119.8
C215 C214 H214 119.8
C214 C215 C216 120.5(5)
C214 C215 H215 119.7
C216 C215 H215 119.7
C211 C216 C215 119.2(4)
C211 C216 H216 120.4
C215 C216 H216 120.4
C222 C217 C218 117.4(4)
C222 C217 P2 126.1(3)
C218 C217 P2 116.4(3)
C219 C218 C217 121.1(4)
C219 C218 H218 119.4
C217 C218 H218 119.4
C218 C219 C220 120.6(4)
C218 C219 H219 119.7
C220 C219 H219 119.7
C221 C220 C219 118.9(4)
C221 C220 H220 120.5
C219 C220 H220 120.5
C220 C221 C222 121.2(4)
C220 C221 H221 119.4
C222 C221 H221 119.4
C221 C222 C217 120.6(4)
C221 C222 H222 119.7
C217 C222 H222 119.7
C224 C223 C201 127.3(4)
C224 C223 H223 116.4
C201 C223 H223 116.4
C223 C224 C225 125.1(4)
C223 C224 H224 117.5
C225 C224 H224 117.5
C226 C225 C230 118.5(4)
C226 C225 C224 121.3(4)
C230 C225 C224 120.2(3)
C227 C226 C225 120.7(4)
C227 C226 H226 119.6
C225 C226 H226 119.6
C226 C227 C228 121.0(4)
C226 C227 H227 119.5
C228 C227 H227 119.5
C229 C228 C227 118.1(4)
C229 C228 H228 120.9
C227 C228 H228 120.9
C228 C229 C230 121.4(4)
C228 C229 H229 119.3
C230 C229 H229 119.3
C229 C230 C225 120.3(3)
C229 C230 H230 119.9
C225 C230 H230 119.9
C22A C21A C25A 108.0
C22A C21A H21A 126.0
C25A C21A H21A 126.0
C21A C22A C23A 108.0
C21A C22A H22A 126.0
C23A C22A H22A 126.0
C24A C23A C22A 108.0
C24A C23A H23A 126.0
C22A C23A H23A 126.0
C23A C24A C25A 108.0
C23A C24A H24A 126.0
C25A C24A H24A 126.0
C24A C25A C21A 108.0
C24A C25A H25A 126.0
C21A C25A H25A 126.0
C25B C21B C22B 108.0
C25B C21B Fe2 69.45(7)
C22B C21B Fe2 69.64(7)
C25B C21B H21B 126.0
C22B C21B H21B 126.0
Fe2 C21B H21B 126.5
C21B C22B C23B 108.0
C21B C22B Fe2 70.39(7)
C23B C22B Fe2 69.11(7)
C21B C22B H22B 126.0
C23B C22B H22B 126.0
Fe2 C22B H22B 126.1
C24B C23B C22B 108.0
C24B C23B Fe2 69.64(7)
C22B C23B Fe2 70.61(7)
C24B C23B H23B 126.0
C22B C23B H23B 126.0
Fe2 C23B H23B 125.3
C23B C24B C25B 108.0
C23B C24B Fe2 69.86(7)
C25B C24B Fe2 70.51(8)
C23B C24B H24B 126.0
C25B C24B H24B 126.0
Fe2 C24B H24B 125.2
C21B C25B C24B 108.0
C21B C25B Fe2 70.54(7)
C24B C25B Fe2 69.13(7)
C21B C25B H25B 126.0
C24B C25B H25B 126.0
Fe2 C25B H25B 125.9

loop_
_geom_bond_atom_site_label_1
_geom_bond_atom_site_label_2
_geom_bond_distance
W1 C135 1.994(5)
W1 C133 2.034(5)
W1 C132 2.039(5)
W1 C131 2.045(5)
W1 C134 2.054(5)
W1 P1 2.5624(11)
Fe1 C12B 1.960(4)
Fe1 C13B 1.989(5)
Fe1 C11B 2.002(5)
Fe1 C103 2.029(4)
Fe1 C11A 2.032(7)
Fe1 C105 2.038(4)
Fe1 C104 2.043(4)
Fe1 C101 2.046(4)
Fe1 C14B 2.049(4)
Fe1 C102 2.050(4)
Fe1 C12A 2.053(7)
Fe1 C15B 2.057(5)
P1 C102 1.821(4)
P1 C111 1.832(4)
P1 C117 1.835(4)
C131 O131 1.137(5)
C132 O132 1.141(5)
C133 O133 1.147(5)
C134 O134 1.141(5)
C135 O135 1.145(5)
C101 C105 1.428(5)
C101 C123 1.464(6)
C101 C102 1.474(6)
C102 C103 1.436(5)
C103 C104 1.417(6)
C103 H103 0.9300
C104 C105 1.406(6)
C104 H104 0.9300
C105 H105 0.9300
C111 C116 1.380(6)
C111 C112 1.399(6)
C112 C113 1.388(6)
C112 H112 0.9300
C113 C114 1.373(6)
C113 H113 0.9300
C114 C115 1.381(6)
C114 H114 0.9300
C115 C116 1.379(6)
C115 H115 0.9300
C116 H116 0.9300
C117 C118 1.381(5)
C117 C122 1.396(6)
C118 C119 1.386(6)
C118 H118 0.9300
C119 C120 1.367(6)
C119 H119 0.9300
C120 C121 1.383(6)
C120 H120 0.9300
C121 C122 1.371(6)
C121 H121 0.9300
C122 H122 0.9300
C123 C124 1.329(5)
C123 H123 0.9300
C124 C125 1.462(6)
C124 H124 0.9300
C125 C126 1.379(6)
C125 C130 1.394(6)
C126 C127 1.402(6)
C126 H126 0.9300
C127 C128 1.380(6)
C127 H127 0.9300
C128 C129 1.366(6)
C128 H128 0.9300
C129 C130 1.394(6)
C129 H129 0.9300
C130 H130 0.9300
C11A C15A 1.373(9)
C11A C12A 1.402(10)
C11A H11A 0.9300
C12A C13A 1.413(10)
C12A H12A 0.9300
C13A C14A 1.432(9)
C13A H13A 0.9300
C14A C15A 1.411(8)
C14A H14A 0.9300
C15A H15A 0.9300
C11B C15B 1.4206
C11B C12B 1.4210
C11B H11B 0.9300
C12B C13B 1.4208
C12B H12B 0.9300
C13B C14B 1.4207
C13B H13B 0.9300
C14B C15B 1.4210
C14B H14B 0.9300
C15B H15B 0.9300
W2 C235 1.984(5)
W2 C234 2.040(5)
W2 C233 2.043(4)
W2 C231 2.048(5)
W2 C232 2.048(5)
W2 P2 2.5469(11)
Fe2 C205 2.032(4)
Fe2 C201 2.041(4)
Fe2 C204 2.043(4)
Fe2 C202 2.044(4)
Fe2 C203 2.050(4)
Fe2 C24B 2.051(2)
Fe2 C23B 2.054(2)
Fe2 C25B 2.069(2)
Fe2 C22B 2.073(2)
Fe2 C21B 2.083(2)
P2 C202 1.817(4)
P2 C217 1.825(4)
P2 C211 1.843(4)
C231 O231 1.151(5)
C232 O232 1.137(5)
C233 O233 1.139(5)
C234 O234 1.144(5)
C235 O235 1.161(5)
C201 C205 1.421(6)
C201 C202 1.452(6)
C201 C223 1.461(6)
C202 C203 1.434(5)
C203 C204 1.405(6)
C203 H203 0.9300
C204 C205 1.406(6)
C204 H204 0.9300
C205 H205 0.9300
C211 C216 1.379(6)
C211 C212 1.388(6)
C212 C213 1.392(6)
C212 H212 0.9300
C213 C214 1.365(6)
C213 H213 0.9300
C214 C215 1.369(6)
C214 H214 0.9300
C215 C216 1.410(7)
C215 H215 0.9300
C216 H216 0.9300
C217 C222 1.390(5)
C217 C218 1.414(6)
C218 C219 1.371(6)
C218 H218 0.9300
C219 C220 1.386(6)
C219 H219 0.9300
C220 C221 1.376(6)
C220 H220 0.9300
C221 C222 1.388(5)
C221 H221 0.9300
C222 H222 0.9300
C223 C224 1.323(5)
C223 H223 0.9300
C224 C225 1.475(6)
C224 H224 0.9300
C225 C226 1.392(6)
C225 C230 1.399(5)
C226 C227 1.384(6)
C226 H226 0.9300
C227 C228 1.395(6)
C227 H227 0.9300
C228 C229 1.386(6)
C228 H228 0.9300
C229 C230 1.387(5)
C229 H229 0.9300
C230 H230 0.9300
C21A C22A 1.4206
C21A C25A 1.4212
C21A H21A 0.9300
C22A C23A 1.4213
C22A H22A 0.9300
C23A C24A 1.4208
C23A H23A 0.9300
C24A C25A 1.4210
C24A H24A 0.9300
C25A H25A 0.9300
C21B C25B 1.4208
C21B C22B 1.4209
C21B H21B 0.9300
C22B C23B 1.4212
C22B H22B 0.9300
C23B C24B 1.4206
C23B H23B 0.9300
C24B C25B 1.4213
C24B H24B 0.9300
C25B H25B 0.9300
